data_2233061
loop_
_publ_author_name
'von Eschwege, Karel'
'Muller, Fabian'
'Muller, Alfred'

_publ_section_title
;
 [1,5-Bis(2-methoxyphenyl)thiocarbazonato-\k^2^<i>N</i>^1^,<i>S</i>]phenylmercury(II)
;
_journal_coeditor_code ZQ2138
_journal_issue 12
_journal_name_full 'Acta Crystallographica Section E'
_journal_page_first m1804
_journal_paper_doi 10.1107/S1600536811049099
_journal_volume 67
_journal_year 2011
_chemical_formula_iupac '[Hg (C6 H5) (C15 H15 N4 O2 S)]'
_chemical_formula_moiety 'C21 H20 Hg N4 O2 S'
_chemical_formula_sum 'C21 H20 Hg N4 O2 S'
_chemical_formula_weight 593.06
_chemical_name_systematic
;
[1,5-Bis(2-methoxyphenyl)thiocarbazonato-
\k^2^<i>N</i>^5^,<i>S</i>]phenylmercury(II)
;
_space_group_IT_number 14
_symmetry_cell_setting monoclinic
_symmetry_space_group_name_Hall '-P 2ybc'
_symmetry_space_group_name_H-M 'P 1 21/c 1'
_atom_sites_solution_hydrogens geom
_atom_sites_solution_primary direct
_atom_sites_solution_secondary difmap
_audit_creation_method 'WinGX routine CIF_UPDATE'
_cell_angle_alpha 90
_cell_angle_beta 90.106(2)
_cell_angle_gamma 90
_cell_formula_units_Z 4
_cell_length_a 15.2113(16)
_cell_length_b 18.2730(18)
_cell_length_c 7.4649(8)
_cell_measurement_reflns_used 5470
_cell_measurement_temperature 299(2)
_cell_measurement_theta_max 25.67
_cell_measurement_theta_min 2.68
_cell_volume 2074.9(4)
_computing_cell_refinement 'SAINT (Bruker, 2008)'
_computing_data_collection 'APEX2 (Bruker, 2011)'
_computing_data_reduction 'SAINT and XPREP (Bruker, 2008)'
_computing_molecular_graphics 'DIAMOND (Brandenburg & Putz, 2005)'
_computing_publication_material 'WinGX (Farrugia, 1999)'
_computing_structure_refinement 'SHELXL97 (Sheldrick, 2008)'
_computing_structure_solution 'SIR97 (Altomare <i>et al.</i>, 1999)'
_diffrn_ambient_temperature 299(2)
_diffrn_detector_area_resol_mean 8.4
_diffrn_measured_fraction_theta_full 0.992
_diffrn_measured_fraction_theta_max 0.992
_diffrn_measurement_device_type 'Bruker APEX DUO 4K CCD'
_diffrn_measurement_method '\f and \w scans'
_diffrn_radiation_monochromator graphite
_diffrn_radiation_type MoK\a
_diffrn_radiation_wavelength 0.71073
_diffrn_reflns_av_R_equivalents 0.0416
_diffrn_reflns_limit_h_max 19
_diffrn_reflns_limit_h_min -20
_diffrn_reflns_limit_k_max 24
_diffrn_reflns_limit_k_min -24
_diffrn_reflns_limit_l_max 9
_diffrn_reflns_limit_l_min -9
_diffrn_reflns_number 17400
_diffrn_reflns_theta_full 28.26
_diffrn_reflns_theta_max 28.26
_diffrn_reflns_theta_min 1.34
_exptl_absorpt_coefficient_mu 7.543
_exptl_absorpt_correction_T_max 0.7457
_exptl_absorpt_correction_T_min 0.5422
_exptl_absorpt_correction_type multi-scan
_exptl_absorpt_process_details
;
(SADABS; Bruker, 2008)
;
_exptl_crystal_colour brown
_exptl_crystal_density_diffrn 1.895
_exptl_crystal_density_method 'not measured'
_exptl_crystal_description plate
_exptl_crystal_F_000 1144
_exptl_crystal_size_max 0.26
_exptl_crystal_size_mid 0.19
_exptl_crystal_size_min 0.01
_refine_diff_density_max 1.155
_refine_diff_density_min -0.89
_refine_ls_extinction_method none
_refine_ls_goodness_of_fit_ref 1.027
_refine_ls_hydrogen_treatment constr
_refine_ls_matrix_type full
_refine_ls_number_parameters 264
_refine_ls_number_reflns 5107
_refine_ls_number_restraints 0
_refine_ls_restrained_S_all 1.027
_refine_ls_R_factor_all 0.0442
_refine_ls_R_factor_gt 0.0303
_refine_ls_shift/su_max 0.001
_refine_ls_shift/su_mean 0
_refine_ls_structure_factor_coef Fsqd
_refine_ls_weighting_details 'calc w=1/[\s^2^(Fo^2^)+(0.0360P)^2^] where P=(Fo^2^+2Fc^2^)/3'
_refine_ls_weighting_scheme calc
_refine_ls_wR_factor_ref 0.076
_reflns_number_gt 4107
_reflns_number_total 5107
_reflns_threshold_expression >2sigma(I)
_cod_data_source_file zq2138.cif
_cod_data_source_block I
_cod_original_sg_symbol_H-M 'P 21/c'
_cod_database_code 2233061
_cod_database_fobs_code 2233061

loop_
_symmetry_equiv_pos_as_xyz
'x, y, z'
'-x, y+1/2, -z+1/2'
'-x, -y, -z'
'x, -y-1/2, z-1/2'

loop_
_atom_site_type_symbol
_atom_site_label
_atom_site_fract_x
_atom_site_fract_y
_atom_site_fract_z
_atom_site_U_iso_or_equiv
_atom_site_adp_type
_atom_site_calc_flag
_atom_site_refinement_flags
_atom_site_occupancy
Hg Hg1 0.757410(11) 0.741409(8) 0.89423(2) 0.04159(7) Uani d . 1
S S1 0.63975(7) 0.80179(5) 1.03894(13) 0.0396(2) Uani d . 1
C C1 0.8609(3) 0.6905(2) 0.7679(5) 0.0400(9) Uani d . 1
C C2 0.8465(3) 0.6229(2) 0.6869(6) 0.0517(11) Uani d . 1
H H2 0.7896 0.6043 0.6847 0.062 Uiso calc R 1
C C3 0.9118(4) 0.5830(3) 0.6110(7) 0.0672(14) Uani d . 1
H H3 0.8999 0.5377 0.5596 0.081 Uiso calc R 1
C C4 0.9962(4) 0.6106(3) 0.6112(6) 0.0723(16) Uani d . 1
H H4 1.0415 0.584 0.5587 0.087 Uiso calc R 1
C C5 1.0137(3) 0.6760(3) 0.6869(6) 0.0696(15) Uani d . 1
H H5 1.0707 0.6944 0.686 0.084 Uiso calc R 1
C C6 0.9459(3) 0.7164(3) 0.7672(6) 0.0560(11) Uani d . 1
H H6 0.9586 0.7612 0.8204 0.067 Uiso calc R 1
C C7 0.5620(3) 0.73001(19) 1.0383(5) 0.0373(8) Uani d . 1
C C8 0.3652(3) 0.8205(2) 0.9259(5) 0.0431(9) Uani d . 1
C C9 0.2994(3) 0.7691(2) 0.9489(7) 0.0542(11) Uani d . 1
H H9 0.3123 0.7235 0.998 0.065 Uiso calc R 1
C C10 0.2150(4) 0.7859(3) 0.8986(8) 0.0692(14) Uani d . 1
H H10 0.1706 0.7515 0.9132 0.083 Uiso calc R 1
C C11 0.1954(4) 0.8535(3) 0.8264(7) 0.0748(16) Uani d . 1
H H11 0.1383 0.8637 0.7897 0.09 Uiso calc R 1
C C12 0.2595(4) 0.9059(3) 0.8082(7) 0.0646(13) Uani d . 1
H H12 0.2457 0.9516 0.7611 0.078 Uiso calc R 1
C C13 0.3446(3) 0.8903(2) 0.8604(6) 0.0494(10) Uani d . 1
C C14 0.3947(4) 1.0137(2) 0.8541(7) 0.0654(14) Uani d . 1
H H14A 0.3669 1.0265 0.7429 0.098 Uiso calc R 1
H H14B 0.4483 1.041 0.867 0.098 Uiso calc R 1
H H14C 0.356 1.0251 0.9517 0.098 Uiso calc R 1
C C15 0.6791(3) 0.5672(2) 1.1234(5) 0.0417(9) Uani d . 1
C C16 0.6159(3) 0.5142(2) 1.1353(6) 0.0522(11) Uani d . 1
H H16 0.5572 0.5272 1.1201 0.063 Uiso calc R 1
C C17 0.6369(4) 0.4415(2) 1.1693(6) 0.0648(14) Uani d . 1
H H17 0.5931 0.406 1.1747 0.078 Uiso calc R 1
C C18 0.7232(4) 0.4233(2) 1.1947(7) 0.0683(16) Uani d . 1
H H18 0.7377 0.375 1.2202 0.082 Uiso calc R 1
C C19 0.7891(4) 0.4745(2) 1.1834(6) 0.0593(13) Uani d . 1
H H19 0.8474 0.4607 1.1998 0.071 Uiso calc R 1
C C20 0.7683(3) 0.5471(2) 1.1474(5) 0.0507(11) Uani d . 1
C C21 0.9188(4) 0.5815(3) 1.1217(7) 0.0700(15) Uani d . 1
H H21A 0.9403 0.564 1.2348 0.105 Uiso calc R 1
H H21B 0.9529 0.6231 1.0849 0.105 Uiso calc R 1
H H21C 0.9239 0.5435 1.0336 0.105 Uiso calc R 1
N N1 0.5817(2) 0.65684(16) 1.0733(4) 0.0425(8) Uani d . 1
N N2 0.6628(2) 0.64165(16) 1.0849(4) 0.0387(7) Uani d . 1
N N3 0.4523(2) 0.80730(17) 0.9711(4) 0.0468(8) Uani d . 1
H H3A 0.4893 0.8429 0.9729 0.056 Uiso calc R 1
N N4 0.4790(3) 0.73963(16) 1.0117(5) 0.0447(8) Uani d . 1
O O1 0.4138(2) 0.93781(16) 0.8552(5) 0.0618(9) Uani d . 1
O O2 0.8295(2) 0.60215(16) 1.1388(4) 0.0585(8) Uani d . 1

loop_
_atom_site_aniso_label
_atom_site_aniso_U_11
_atom_site_aniso_U_22
_atom_site_aniso_U_33
_atom_site_aniso_U_12
_atom_site_aniso_U_13
_atom_site_aniso_U_23
Hg1 0.03951(11) 0.04266(10) 0.04260(10) 0.00361(6) 0.00085(7) -0.00262(6)
S1 0.0410(6) 0.0322(5) 0.0458(5) 0.0036(4) -0.0026(4) -0.0019(4)
C1 0.040(2) 0.046(2) 0.0335(17) 0.0076(17) 0.0009(17) 0.0040(15)
C2 0.048(3) 0.048(2) 0.059(3) 0.001(2) 0.001(2) -0.0059(19)
C3 0.077(4) 0.059(3) 0.066(3) 0.016(3) 0.007(3) -0.011(2)
C4 0.075(4) 0.085(4) 0.057(3) 0.036(3) 0.008(3) -0.002(3)
C5 0.033(3) 0.112(5) 0.064(3) 0.005(3) -0.002(2) 0.002(3)
C6 0.049(3) 0.068(3) 0.051(2) -0.004(2) -0.003(2) -0.002(2)
C7 0.038(2) 0.0358(19) 0.0384(19) 0.0047(16) -0.0027(17) 0.0005(14)
C8 0.037(2) 0.048(2) 0.045(2) 0.0062(18) -0.0038(18) -0.0074(16)
C9 0.046(3) 0.053(3) 0.064(3) 0.002(2) -0.003(2) -0.013(2)
C10 0.037(3) 0.086(4) 0.085(4) -0.003(3) 0.001(3) -0.023(3)
C11 0.042(3) 0.098(4) 0.084(4) 0.019(3) -0.014(3) -0.023(3)
C12 0.056(3) 0.076(3) 0.062(3) 0.025(3) -0.005(3) -0.005(3)
C13 0.043(3) 0.052(2) 0.053(2) 0.015(2) -0.003(2) -0.0067(19)
C14 0.083(4) 0.045(3) 0.068(3) 0.014(2) -0.005(3) 0.004(2)
C15 0.059(3) 0.0331(19) 0.0331(17) 0.0093(18) -0.0033(18) 0.0028(14)
C16 0.060(3) 0.038(2) 0.059(2) 0.002(2) -0.004(2) 0.0056(18)
C17 0.085(4) 0.037(2) 0.072(3) -0.004(2) 0.004(3) 0.009(2)
C18 0.113(5) 0.031(2) 0.060(3) 0.013(3) -0.001(3) 0.0060(19)
C19 0.074(4) 0.045(2) 0.059(3) 0.021(2) -0.008(3) 0.004(2)
C20 0.068(3) 0.042(2) 0.041(2) 0.013(2) -0.007(2) 0.0029(16)
C21 0.059(4) 0.081(4) 0.070(3) 0.017(3) -0.007(3) 0.018(3)
N1 0.050(2) 0.0321(16) 0.0458(17) 0.0046(15) 0.0015(16) 0.0035(13)
N2 0.044(2) 0.0336(16) 0.0382(16) 0.0050(14) -0.0023(15) 0.0028(12)
N3 0.040(2) 0.0373(17) 0.063(2) 0.0039(15) -0.0067(17) -0.0015(15)
N4 0.043(2) 0.0369(17) 0.054(2) 0.0047(15) -0.0005(18) 0.0004(14)
O1 0.058(2) 0.0399(16) 0.088(2) 0.0125(15) -0.0015(18) 0.0012(15)
O2 0.053(2) 0.0465(17) 0.076(2) 0.0043(15) -0.0084(17) 0.0095(15)

loop_
_atom_type_symbol
_atom_type_description
_atom_type_scat_dispersion_real
_atom_type_scat_dispersion_imag
_atom_type_scat_source
C C 0.0033 0.0016 'International Tables Vol C Tables 4.2.6.8 and 6.1.1.4'
H H 0 0 'International Tables Vol C Tables 4.2.6.8 and 6.1.1.4'
N N 0.0061 0.0033 'International Tables Vol C Tables 4.2.6.8 and 6.1.1.4'
O O 0.0106 0.006 'International Tables Vol C Tables 4.2.6.8 and 6.1.1.4'
S S 0.1246 0.1234 'International Tables Vol C Tables 4.2.6.8 and 6.1.1.4'
Hg Hg -2.3894 9.2266 'International Tables Vol C Tables 4.2.6.8 and 6.1.1.4'

loop_
_geom_angle_atom_site_label_1
_geom_angle_atom_site_label_2
_geom_angle_atom_site_label_3
_geom_angle
C1 Hg1 S1 179.06(11)
C7 S1 Hg1 99.19(13)
C6 C1 C2 116.7(4)
C6 C1 Hg1 124.4(3)
C2 C1 Hg1 118.7(3)
C3 C2 C1 123.0(5)
C3 C2 H2 118.5
C1 C2 H2 118.5
C2 C3 C4 118.9(5)
C2 C3 H3 120.5
C4 C3 H3 120.5
C5 C4 C3 120.5(5)
C5 C4 H4 119.8
C3 C4 H4 119.8
C4 C5 C6 120.1(5)
C4 C5 H5 119.9
C6 C5 H5 119.9
C1 C6 C5 120.7(5)
C1 C6 H6 119.6
C5 C6 H6 119.6
N4 C7 N1 111.7(4)
N4 C7 S1 123.7(3)
N1 C7 S1 124.5(3)
C9 C8 N3 122.9(4)
C9 C8 C13 120.0(4)
N3 C8 C13 117.1(4)
C10 C9 C8 119.4(5)
C10 C9 H9 120.3
C8 C9 H9 120.3
C9 C10 C11 120.6(5)
C9 C10 H10 119.7
C11 C10 H10 119.7
C12 C11 C10 120.6(5)
C12 C11 H11 119.7
C10 C11 H11 119.7
C11 C12 C13 119.6(5)
C11 C12 H12 120.2
C13 C12 H12 120.2
O1 C13 C12 125.7(4)
O1 C13 C8 114.7(4)
C12 C13 C8 119.7(5)
O1 C14 H14A 109.5
O1 C14 H14B 109.5
H14A C14 H14B 109.5
O1 C14 H14C 109.5
H14A C14 H14C 109.5
H14B C14 H14C 109.5
C16 C15 N2 124.9(4)
C16 C15 C20 118.7(4)
N2 C15 C20 116.3(4)
C15 C16 C17 121.8(5)
C15 C16 H16 119.1
C17 C16 H16 119.1
C18 C17 C16 118.6(5)
C18 C17 H17 120.7
C16 C17 H17 120.7
C17 C18 C19 121.7(4)
C17 C18 H18 119.1
C19 C18 H18 119.1
C18 C19 C20 119.8(5)
C18 C19 H19 120.1
C20 C19 H19 120.1
O2 C20 C19 123.7(5)
O2 C20 C15 116.9(3)
C19 C20 C15 119.3(5)
O2 C21 H21A 109.5
O2 C21 H21B 109.5
H21A C21 H21B 109.5
O2 C21 H21C 109.5
H21A C21 H21C 109.5
H21B C21 H21C 109.5
N2 N1 C7 115.6(3)
N1 N2 C15 113.3(3)
N4 N3 C8 120.4(3)
N4 N3 H3A 119.8
C8 N3 H3A 119.8
C7 N4 N3 117.3(4)
C13 O1 C14 117.7(4)
C20 O2 C21 117.4(4)

loop_
_geom_bond_atom_site_label_1
_geom_bond_atom_site_label_2
_geom_bond_distance
Hg1 C1 2.058(4)
Hg1 S1 2.3653(10)
S1 C7 1.766(4)
C1 C6 1.378(6)
C1 C2 1.392(6)
C2 C3 1.358(6)
C2 H2 0.93
C3 C4 1.380(8)
C3 H3 0.93
C4 C5 1.348(7)
C4 H4 0.93
C5 C6 1.403(7)
C5 H5 0.93
C6 H6 0.93
C7 N4 1.289(6)
C7 N1 1.395(4)
C8 C9 1.384(6)
C8 N3 1.387(5)
C8 C13 1.401(6)
C9 C10 1.372(8)
C9 H9 0.93
C10 C11 1.380(8)
C10 H10 0.93
C11 C12 1.373(8)
C11 H11 0.93
C12 C13 1.381(7)
C12 H12 0.93
C13 O1 1.364(5)
C14 O1 1.417(5)
C14 H14A 0.96
C14 H14B 0.96
C14 H14C 0.96
C15 C16 1.368(6)
C15 N2 1.412(4)
C15 C20 1.417(6)
C16 C17 1.389(6)
C16 H16 0.93
C17 C18 1.368(7)
C17 H17 0.93
C18 C19 1.374(7)
C18 H18 0.93
C19 C20 1.389(5)
C19 H19 0.93
C20 O2 1.372(5)
C21 O2 1.416(6)
C21 H21A 0.96
C21 H21B 0.96
C21 H21C 0.96
N1 N2 1.267(5)
N3 N4 1.336(4)
N3 H3A 0.86

loop_
_geom_torsion_atom_site_label_1
_geom_torsion_atom_site_label_2
_geom_torsion_atom_site_label_3
_geom_torsion_atom_site_label_4
_geom_torsion
C6 C1 C2 C3 0.5(7)
Hg1 C1 C2 C3 -175.5(4)
C1 C2 C3 C4 -1.0(8)
C2 C3 C4 C5 0.5(8)
C3 C4 C5 C6 0.3(8)
C2 C1 C6 C5 0.4(6)
Hg1 C1 C6 C5 176.1(3)
C4 C5 C6 C1 -0.8(7)
Hg1 S1 C7 N4 -141.9(3)
Hg1 S1 C7 N1 40.9(3)
N3 C8 C9 C10 -179.1(4)
C13 C8 C9 C10 3.2(7)
C8 C9 C10 C11 -0.3(8)
C9 C10 C11 C12 -1.9(8)
C10 C11 C12 C13 1.0(8)
C11 C12 C13 O1 -177.8(4)
C11 C12 C13 C8 2.0(7)
C9 C8 C13 O1 175.7(4)
N3 C8 C13 O1 -2.1(5)
C9 C8 C13 C12 -4.1(6)
N3 C8 C13 C12 178.1(4)
N2 C15 C16 C17 178.4(4)
C20 C15 C16 C17 -0.3(6)
C15 C16 C17 C18 1.2(7)
C16 C17 C18 C19 -1.4(8)
C17 C18 C19 C20 0.8(8)
C18 C19 C20 O2 178.1(4)
C18 C19 C20 C15 0.2(6)
C16 C15 C20 O2 -178.4(4)
N2 C15 C20 O2 2.8(5)
C16 C15 C20 C19 -0.4(6)
N2 C15 C20 C19 -179.2(4)
N4 C7 N1 N2 173.9(3)
S1 C7 N1 N2 -8.6(5)
C7 N1 N2 C15 179.0(3)
C16 C15 N2 N1 4.5(5)
C20 C15 N2 N1 -176.8(3)
C9 C8 N3 N4 11.1(6)
C13 C8 N3 N4 -171.1(4)
N1 C7 N4 N3 -177.9(3)
S1 C7 N4 N3 4.5(5)
C8 N3 N4 C7 174.5(4)
C12 C13 O1 C14 22.0(7)
C8 C13 O1 C14 -157.7(4)
C19 C20 O2 C21 16.1(6)
C15 C20 O2 C21 -166.0(4)

loop_
_cod_related_entry_id
_cod_related_entry_database
_cod_related_entry_code
1 ChemSpider 30657295
